data_2233977
loop_
_publ_author_name
'Purdy, Andrew P.'
'Smoot, Emily'
'Butcher, Ray J.'
'Kerr, Andrew'

_publ_section_title
;
 Triclinic polymorph of bis(triphenylsilyl) oxide toluene disolvate
;
_journal_coeditor_code RZ2678
_journal_issue 3
_journal_name_full 'Acta Crystallographica Section E'
_journal_page_first o588
_journal_paper_doi 10.1107/S160053681200356X
_journal_volume 68
_journal_year 2012
_chemical_formula_iupac 'C36 H30 O Si2, 2C7 H8'
_chemical_formula_moiety 'C36 H30 O Si2, 2(C7 H8)'
_chemical_formula_sum 'C50 H46 O Si2'
_chemical_formula_weight 719.05
_chemical_name_common
;
bis(triphenylsilyl) oxide toluene disolvate
;
_chemical_name_systematic
;
triphenyl[(triphenylsilyl)oxy]silane toluene disolvate
;
_space_group_IT_number 2
_symmetry_cell_setting triclinic
_symmetry_space_group_name_Hall '-P 1'
_symmetry_space_group_name_H-M 'P -1'
_atom_sites_solution_hydrogens geom
_atom_sites_solution_primary direct
_atom_sites_solution_secondary difmap
_audit_creation_method SHELXL-97
_cell_angle_alpha 62.638(4)
_cell_angle_beta 61.356(4)
_cell_angle_gamma 61.795(4)
_cell_formula_units_Z 1
_cell_length_a 10.756(3)
_cell_length_b 11.062(3)
_cell_length_c 11.156(3)
_cell_measurement_reflns_used 8183
_cell_measurement_temperature 123(2)
_cell_measurement_theta_max 28.31
_cell_measurement_theta_min 2.28
_cell_volume 978.9(5)
_computing_cell_refinement 'SAINT (Bruker, 2005)'
_computing_data_collection 'APEX2 (Bruker, 2005)'
_computing_data_reduction 'SAINT (Bruker, 2005)'
_computing_molecular_graphics 'SHELXTL (Sheldrick, 2008)'
_computing_publication_material 'SHELXTL (Sheldrick, 2008)'
_computing_structure_refinement 'SHELXL97 (Sheldrick, 2008)'
_computing_structure_solution 'SHELXS97 (Sheldrick, 2008)'
_diffrn_ambient_temperature 123(2)
_diffrn_measured_fraction_theta_full 0.980
_diffrn_measured_fraction_theta_max 0.967
_diffrn_measurement_device_type 'Bruker APEXII CCD'
_diffrn_measurement_method '\f and \w scans'
_diffrn_radiation_monochromator graphite
_diffrn_radiation_source 'fine-focus sealed tube'
_diffrn_radiation_type MoK\a
_diffrn_radiation_wavelength 0.71073
_diffrn_reflns_av_R_equivalents 0.0569
_diffrn_reflns_av_sigmaI/netI 0.0615
_diffrn_reflns_limit_h_max 14
_diffrn_reflns_limit_h_min -14
_diffrn_reflns_limit_k_max 14
_diffrn_reflns_limit_k_min -14
_diffrn_reflns_limit_l_max 14
_diffrn_reflns_limit_l_min -14
_diffrn_reflns_number 16663
_diffrn_reflns_theta_full 25.50
_diffrn_reflns_theta_max 28.54
_diffrn_reflns_theta_min 2.18
_diffrn_standards_number 0
_exptl_absorpt_coefficient_mu 0.128
_exptl_absorpt_correction_T_max 0.746
_exptl_absorpt_correction_T_min 0.605
_exptl_absorpt_correction_type multi-scan
_exptl_absorpt_process_details '(SADABS; Bruker, 2005)'
_exptl_crystal_colour colorless
_exptl_crystal_density_diffrn 1.220
_exptl_crystal_density_method 'not measured'
_exptl_crystal_description prism
_exptl_crystal_F_000 382
_exptl_crystal_size_max 0.33
_exptl_crystal_size_mid 0.25
_exptl_crystal_size_min 0.12
_refine_diff_density_max 1.378
_refine_diff_density_min -0.521
_refine_ls_extinction_method none
_refine_ls_goodness_of_fit_ref 1.056
_refine_ls_hydrogen_treatment constr
_refine_ls_matrix_type full
_refine_ls_number_parameters 242
_refine_ls_number_reflns 4819
_refine_ls_number_restraints 0
_refine_ls_restrained_S_all 1.056
_refine_ls_R_factor_all 0.1187
_refine_ls_R_factor_gt 0.0884
_refine_ls_shift/su_max 0.000
_refine_ls_shift/su_mean 0.000
_refine_ls_structure_factor_coef Fsqd
_refine_ls_weighting_details 'calc w=1/[\s^2^(Fo^2^)+(0.1084P)^2^+2.5305P] where P=(Fo^2^+2Fc^2^)/3'
_refine_ls_weighting_scheme calc
_refine_ls_wR_factor_gt 0.2367
_refine_ls_wR_factor_ref 0.2590
_reflns_number_gt 3344
_reflns_number_total 4819
_reflns_threshold_expression I>2\s(I)
_cod_data_source_file rz2678.cif
_cod_data_source_block I
_cod_original_cell_volume 978.8(4)
_cod_database_code 2233977
_cod_database_fobs_code 2233977

loop_
_symmetry_equiv_pos_as_xyz
'x, y, z'
'-x, -y, -z'

loop_
_atom_site_type_symbol
_atom_site_label
_atom_site_fract_x
_atom_site_fract_y
_atom_site_fract_z
_atom_site_U_iso_or_equiv
_atom_site_adp_type
_atom_site_calc_flag
_atom_site_refinement_flags
_atom_site_occupancy
_atom_site_symmetry_multiplicity
Si Si1 0.43554(11) 0.43924(10) 0.44133(11) 0.0247(3) Uani d . 1 1
O O1 0.5000 0.5000 0.5000 0.0275(8) Uani d S 1 2
C C1 0.5919(4) 0.3631(4) 0.2956(4) 0.0269(7) Uani d . 1 1
C C2 0.5652(4) 0.3559(4) 0.1875(4) 0.0294(8) Uani d . 1 1
H H2 0.4654 0.3901 0.1888 0.035 Uiso calc R 1 1
C C3 0.6820(5) 0.2998(4) 0.0797(4) 0.0316(8) Uani d . 1 1
H H3 0.6619 0.2960 0.0076 0.038 Uiso calc R 1 1
C C4 0.8287(5) 0.2491(4) 0.0760(4) 0.0323(8) Uani d . 1 1
H H4 0.9085 0.2110 0.0014 0.039 Uiso calc R 1 1
C C5 0.8585(5) 0.2541(4) 0.1816(4) 0.0332(8) Uani d . 1 1
H H5 0.9587 0.2187 0.1799 0.040 Uiso calc R 1 1
C C6 0.7411(4) 0.3110(4) 0.2898(4) 0.0294(8) Uani d . 1 1
H H6 0.7623 0.3148 0.3613 0.035 Uiso calc R 1 1
C C7 0.3593(4) 0.2968(4) 0.5940(4) 0.0262(7) Uani d . 1 1
C C8 0.3663(4) 0.1750(4) 0.5763(4) 0.0285(7) Uani d . 1 1
H H8 0.4073 0.1664 0.4827 0.034 Uiso calc R 1 1
C C9 0.3140(4) 0.0672(4) 0.6935(4) 0.0325(8) Uani d . 1 1
H H9 0.3201 -0.0140 0.6792 0.039 Uiso calc R 1 1
C C10 0.2535(4) 0.0779(4) 0.8303(4) 0.0309(8) Uani d . 1 1
H H10 0.2192 0.0036 0.9101 0.037 Uiso calc R 1 1
C C11 0.2428(4) 0.1985(4) 0.8507(4) 0.0319(8) Uani d . 1 1
H H11 0.1996 0.2074 0.9443 0.038 Uiso calc R 1 1
C C12 0.2958(4) 0.3052(4) 0.7335(4) 0.0301(8) Uani d . 1 1
H H12 0.2887 0.3864 0.7487 0.036 Uiso calc R 1 1
C C13 0.2885(4) 0.5928(4) 0.3676(4) 0.0266(7) Uani d . 1 1
C C14 0.1678(4) 0.5759(4) 0.3677(4) 0.0302(8) Uani d . 1 1
H H14 0.1561 0.4836 0.4105 0.036 Uiso calc R 1 1
C C15 0.0640(4) 0.6927(4) 0.3057(4) 0.0325(8) Uani d . 1 1
H H15 -0.0171 0.6793 0.3060 0.039 Uiso calc R 1 1
C C16 0.0790(4) 0.8284(4) 0.2436(4) 0.0316(8) Uani d . 1 1
H H16 0.0074 0.9081 0.2028 0.038 Uiso calc R 1 1
C C17 0.1988(5) 0.8474(4) 0.2413(4) 0.0330(8) Uani d . 1 1
H H17 0.2103 0.9399 0.1974 0.040 Uiso calc R 1 1
C C18 0.3021(4) 0.7311(4) 0.3031(4) 0.0296(8) Uani d . 1 1
H H18 0.3833 0.7453 0.3017 0.035 Uiso calc R 1 1
C C19 0.2596(7) 0.3594(5) 0.0656(6) 0.0559(14) Uani d . 1 1
H H19 0.2725 0.4353 -0.0217 0.067 Uiso calc R 1 1
C C20 0.1304(7) 0.3834(6) 0.1816(6) 0.0571(14) Uani d . 1 1
H H20 0.0550 0.4750 0.1735 0.068 Uiso calc R 1 1
C C21 0.1120(6) 0.2751(5) 0.3072(5) 0.0450(11) Uani d . 1 1
H H21 0.0239 0.2922 0.3869 0.054 Uiso calc R 1 1
C C22 0.2219(5) 0.1381(5) 0.3207(5) 0.0378(9) Uani d . 1 1
C C23 0.3501(5) 0.1166(5) 0.2024(5) 0.0437(10) Uani d . 1 1
H H23 0.4255 0.0249 0.2091 0.052 Uiso calc R 1 1
C C24 0.3695(6) 0.2270(6) 0.0751(6) 0.0528(13) Uani d . 1 1
H H24 0.4578 0.2116 -0.0050 0.063 Uiso calc R 1 1
C C25 0.2010(6) 0.0204(5) 0.4542(5) 0.0469(11) Uani d . 1 1
H H25A 0.1330 0.0600 0.5345 0.070 Uiso calc R 1 1
H H25B 0.2979 -0.0403 0.4682 0.070 Uiso calc R 1 1
H H25C 0.1582 -0.0375 0.4492 0.070 Uiso calc R 1 1

loop_
_atom_site_aniso_label
_atom_site_aniso_U_11
_atom_site_aniso_U_22
_atom_site_aniso_U_33
_atom_site_aniso_U_12
_atom_site_aniso_U_13
_atom_site_aniso_U_23
Si1 0.0311(5) 0.0208(4) 0.0317(5) -0.0106(4) -0.0141(4) -0.0089(4)
O1 0.0334(19) 0.0253(17) 0.036(2) -0.0116(14) -0.0158(17) -0.0114(14)
C1 0.0346(18) 0.0219(15) 0.0316(19) -0.0113(13) -0.0137(16) -0.0087(13)
C2 0.0345(19) 0.0269(17) 0.035(2) -0.0122(14) -0.0147(17) -0.0102(14)
C3 0.042(2) 0.0286(17) 0.035(2) -0.0145(15) -0.0152(18) -0.0118(15)
C4 0.039(2) 0.0276(17) 0.033(2) -0.0119(15) -0.0097(17) -0.0131(15)
C5 0.0340(19) 0.0305(18) 0.041(2) -0.0106(15) -0.0154(18) -0.0121(16)
C6 0.0358(19) 0.0255(16) 0.035(2) -0.0111(14) -0.0159(17) -0.0100(14)
C7 0.0297(17) 0.0244(16) 0.0332(19) -0.0098(13) -0.0155(16) -0.0089(13)
C8 0.0347(19) 0.0236(16) 0.035(2) -0.0106(14) -0.0147(17) -0.0106(14)
C9 0.037(2) 0.0214(16) 0.045(2) -0.0112(14) -0.0167(19) -0.0103(15)
C10 0.0355(19) 0.0235(16) 0.038(2) -0.0135(14) -0.0174(18) -0.0033(14)
C11 0.037(2) 0.0336(19) 0.031(2) -0.0172(16) -0.0101(17) -0.0103(15)
C12 0.0354(19) 0.0262(17) 0.037(2) -0.0128(14) -0.0130(17) -0.0124(14)
C13 0.0323(18) 0.0230(16) 0.0314(19) -0.0098(13) -0.0130(16) -0.0102(13)
C14 0.0360(19) 0.0242(16) 0.038(2) -0.0115(14) -0.0164(17) -0.0091(14)
C15 0.036(2) 0.0335(19) 0.039(2) -0.0138(16) -0.0182(18) -0.0100(16)
C16 0.0348(19) 0.0298(18) 0.035(2) -0.0072(15) -0.0169(17) -0.0115(15)
C17 0.043(2) 0.0244(17) 0.039(2) -0.0115(15) -0.0210(19) -0.0079(15)
C18 0.0347(19) 0.0245(16) 0.039(2) -0.0123(14) -0.0170(17) -0.0089(14)
C19 0.099(4) 0.046(3) 0.052(3) -0.044(3) -0.036(3) -0.005(2)
C20 0.086(4) 0.043(3) 0.061(3) -0.023(3) -0.037(3) -0.015(2)
C21 0.050(3) 0.045(2) 0.055(3) -0.011(2) -0.022(2) -0.026(2)
C22 0.049(2) 0.043(2) 0.039(2) -0.0232(19) -0.016(2) -0.0157(17)
C23 0.040(2) 0.052(3) 0.054(3) -0.0162(19) -0.018(2) -0.024(2)
C24 0.060(3) 0.072(3) 0.050(3) -0.044(3) -0.009(3) -0.022(2)
C25 0.059(3) 0.044(2) 0.044(3) -0.017(2) -0.020(2) -0.016(2)

loop_
_atom_type_symbol
_atom_type_description
_atom_type_scat_dispersion_real
_atom_type_scat_dispersion_imag
_atom_type_scat_source
C C 0.0033 0.0016 'International Tables Vol C Tables 4.2.6.8 and 6.1.1.4'
H H 0.0000 0.0000 'International Tables Vol C Tables 4.2.6.8 and 6.1.1.4'
O O 0.0106 0.0060 'International Tables Vol C Tables 4.2.6.8 and 6.1.1.4'
Si Si 0.0817 0.0704 'International Tables Vol C Tables 4.2.6.8 and 6.1.1.4'

loop_
_geom_angle_atom_site_label_1
_geom_angle_atom_site_label_2
_geom_angle_atom_site_label_3
_geom_angle_site_symmetry_3
_geom_angle
_geom_angle_publ_flag
O1 Si1 C7 . 107.86(11) y
O1 Si1 C1 . 108.74(12) y
C7 Si1 C1 . 110.50(16) y
O1 Si1 C13 . 108.28(11) y
C7 Si1 C13 . 111.99(16) y
C1 Si1 C13 . 109.38(16) y
Si1 O1 Si1 2_666 180 y
C6 C1 C2 . 117.6(3) ?
C6 C1 Si1 . 120.9(3) ?
C2 C1 Si1 . 121.5(3) ?
C3 C2 C1 . 121.0(3) ?
C3 C2 H2 . 119.5 ?
C1 C2 H2 . 119.5 ?
C2 C3 C4 . 120.5(3) ?
C2 C3 H3 . 119.8 ?
C4 C3 H3 . 119.8 ?
C3 C4 C5 . 119.9(4) ?
C3 C4 H4 . 120.1 ?
C5 C4 H4 . 120.1 ?
C4 C5 C6 . 119.7(4) ?
C4 C5 H5 . 120.1 ?
C6 C5 H5 . 120.1 ?
C5 C6 C1 . 121.3(3) ?
C5 C6 H6 . 119.3 ?
C1 C6 H6 . 119.3 ?
C12 C7 C8 . 117.0(3) ?
C12 C7 Si1 . 120.3(2) ?
C8 C7 Si1 . 122.6(3) ?
C9 C8 C7 . 121.2(3) ?
C9 C8 H8 . 119.4 ?
C7 C8 H8 . 119.4 ?
C10 C9 C8 . 120.3(3) ?
C10 C9 H9 . 119.8 ?
C8 C9 H9 . 119.8 ?
C9 C10 C11 . 119.7(3) ?
C9 C10 H10 . 120.2 ?
C11 C10 H10 . 120.2 ?
C12 C11 C10 . 119.7(4) ?
C12 C11 H11 . 120.1 ?
C10 C11 H11 . 120.1 ?
C11 C12 C7 . 122.0(3) ?
C11 C12 H12 . 119.0 ?
C7 C12 H12 . 119.0 ?
C14 C13 C18 . 117.9(3) ?
C14 C13 Si1 . 122.9(3) ?
C18 C13 Si1 . 119.2(3) ?
C15 C14 C13 . 121.0(3) ?
C15 C14 H14 . 119.5 ?
C13 C14 H14 . 119.5 ?
C16 C15 C14 . 120.2(3) ?
C16 C15 H15 . 119.9 ?
C14 C15 H15 . 119.9 ?
C15 C16 C17 . 119.8(3) ?
C15 C16 H16 . 120.1 ?
C17 C16 H16 . 120.1 ?
C16 C17 C18 . 120.0(3) ?
C16 C17 H17 . 120.0 ?
C18 C17 H17 . 120.0 ?
C17 C18 C13 . 121.2(3) ?
C17 C18 H18 . 119.4 ?
C13 C18 H18 . 119.4 ?
C24 C19 C20 . 121.0(5) ?
C24 C19 H19 . 119.5 ?
C20 C19 H19 . 119.5 ?
C21 C20 C19 . 119.7(5) ?
C21 C20 H20 . 120.2 ?
C19 C20 H20 . 120.2 ?
C20 C21 C22 . 121.0(5) ?
C20 C21 H21 . 119.5 ?
C22 C21 H21 . 119.5 ?
C23 C22 C21 . 118.2(4) ?
C23 C22 C25 . 120.6(4) ?
C21 C22 C25 . 121.2(4) ?
C24 C23 C22 . 120.9(5) ?
C24 C23 H23 . 119.6 ?
C22 C23 H23 . 119.6 ?
C19 C24 C23 . 119.3(5) ?
C19 C24 H24 . 120.3 ?
C23 C24 H24 . 120.3 ?
C22 C25 H25A . 109.5 ?
C22 C25 H25B . 109.5 ?
H25A C25 H25B . 109.5 ?
C22 C25 H25C . 109.5 ?
H25A C25 H25C . 109.5 ?
H25B C25 H25C . 109.5 ?

loop_
_geom_bond_atom_site_label_1
_geom_bond_atom_site_label_2
_geom_bond_site_symmetry_2
_geom_bond_distance
_geom_bond_publ_flag
Si1 O1 . 1.6251(9) y
Si1 C7 . 1.863(4) y
Si1 C1 . 1.865(4) y
Si1 C13 . 1.867(4) y
O1 Si1 2_666 1.6251(9) ?
C1 C6 . 1.404(5) ?
C1 C2 . 1.409(5) ?
C2 C3 . 1.382(5) ?
C2 H2 . 0.9500 ?
C3 C4 . 1.388(6) ?
C3 H3 . 0.9500 ?
C4 C5 . 1.391(5) ?
C4 H4 . 0.9500 ?
C5 C6 . 1.391(5) ?
C5 H5 . 0.9500 ?
C6 H6 . 0.9500 ?
C7 C12 . 1.397(5) ?
C7 C8 . 1.413(4) ?
C8 C9 . 1.394(5) ?
C8 H8 . 0.9500 ?
C9 C10 . 1.381(6) ?
C9 H9 . 0.9500 ?
C10 C11 . 1.398(5) ?
C10 H10 . 0.9500 ?
C11 C12 . 1.390(5) ?
C11 H11 . 0.9500 ?
C12 H12 . 0.9500 ?
C13 C14 . 1.396(5) ?
C13 C18 . 1.407(5) ?
C14 C15 . 1.396(5) ?
C14 H14 . 0.9500 ?
C15 C16 . 1.387(5) ?
C15 H15 . 0.9500 ?
C16 C17 . 1.387(5) ?
C16 H16 . 0.9500 ?
C17 C18 . 1.390(5) ?
C17 H17 . 0.9500 ?
C18 H18 . 0.9500 ?
C19 C24 . 1.376(8) ?
C19 C20 . 1.385(8) ?
C19 H19 . 0.9500 ?
C20 C21 . 1.361(7) ?
C20 H20 . 0.9500 ?
C21 C22 . 1.409(6) ?
C21 H21 . 0.9500 ?
C22 C23 . 1.391(6) ?
C22 C25 . 1.462(6) ?
C23 C24 . 1.384(7) ?
C23 H23 . 0.9500 ?
C24 H24 . 0.9500 ?
C25 H25A . 0.9800 ?
C25 H25B . 0.9800 ?
C25 H25C . 0.9800 ?

loop_
_geom_torsion_atom_site_label_1
_geom_torsion_atom_site_label_2
_geom_torsion_atom_site_label_3
_geom_torsion_atom_site_label_4
_geom_torsion
O1 Si1 C1 C6 25.8(3)
C7 Si1 C1 C6 -92.4(3)
C13 Si1 C1 C6 143.9(3)
O1 Si1 C1 C2 -154.1(3)
C7 Si1 C1 C2 87.7(3)
C13 Si1 C1 C2 -36.0(3)
C6 C1 C2 C3 -0.2(5)
Si1 C1 C2 C3 179.7(3)
C1 C2 C3 C4 0.1(5)
C2 C3 C4 C5 0.2(6)
C3 C4 C5 C6 -0.5(6)
C4 C5 C6 C1 0.5(6)
C2 C1 C6 C5 -0.1(5)
Si1 C1 C6 C5 180.0(3)
O1 Si1 C7 C12 31.8(3)
C1 Si1 C7 C12 150.6(3)
C13 Si1 C7 C12 -87.2(3)
O1 Si1 C7 C8 -146.2(3)
C1 Si1 C7 C8 -27.5(3)
C13 Si1 C7 C8 94.7(3)
C12 C7 C8 C9 -1.0(5)
Si1 C7 C8 C9 177.2(3)
C7 C8 C9 C10 0.2(6)
C8 C9 C10 C11 0.9(6)
C9 C10 C11 C12 -1.2(6)
C10 C11 C12 C7 0.5(6)
C8 C7 C12 C11 0.6(5)
Si1 C7 C12 C11 -177.6(3)
O1 Si1 C13 C14 -150.6(3)
C7 Si1 C13 C14 -31.8(4)
C1 Si1 C13 C14 91.1(3)
O1 Si1 C13 C18 32.4(3)
C7 Si1 C13 C18 151.2(3)
C1 Si1 C13 C18 -86.0(3)
C18 C13 C14 C15 -0.1(6)
Si1 C13 C14 C15 -177.1(3)
C13 C14 C15 C16 -0.4(6)
C14 C15 C16 C17 1.0(6)
C15 C16 C17 C18 -1.1(6)
C16 C17 C18 C13 0.6(6)
C14 C13 C18 C17 0.0(6)
Si1 C13 C18 C17 177.2(3)
C24 C19 C20 C21 0.5(7)
C19 C20 C21 C22 -0.7(7)
C20 C21 C22 C23 0.4(6)
C20 C21 C22 C25 -178.5(4)
C21 C22 C23 C24 0.2(6)
C25 C22 C23 C24 179.0(4)
C20 C19 C24 C23 0.1(7)
C22 C23 C24 C19 -0.4(6)
